data_4128046
loop_
_publ_author_name
'Vailonis, Kristina M.'
'Gnanasekaran, Karthikeyan'
'Powers, Xian B.'
'Gianneschi, Nathan C.'
'Jenkins, David M.'

_publ_section_title
;
 Elucidating the Growth of Metal-Organic Nanotubes Combining Isoreticular
 Synthesis with Liquid-Cell Transmission Electron Microscopy.
;
_journal_issue 26
_journal_name_full 'Journal of the American Chemical Society'
_journal_page_first 10177
_journal_page_last 10182
_journal_paper_doi 10.1021/jacs.9b04586
_journal_volume 141
_journal_year 2019
_chemical_formula_moiety 'C16 H14 N6'
_chemical_formula_sum 'C16 H14 N6'
_chemical_formula_weight 290.33
_space_group_crystal_system monoclinic
_space_group_IT_number 14
_space_group_name_Hall '-P 2ybc'
_space_group_name_H-M_alt 'P 1 21/c 1'
_symmetry_space_group_name_Hall '-P 2ybc'
_symmetry_space_group_name_H-M 'P 1 21/c 1'
_atom_sites_solution_hydrogens geom
_atom_sites_solution_primary intrinsic
_atom_sites_solution_secondary difmap
_audit_creation_method SHELXL-2016/6
_cell_angle_alpha 90
_cell_angle_beta 113.6220(10)
_cell_angle_gamma 90
_cell_formula_units_Z 4
_cell_length_a 7.8714(10)
_cell_length_b 19.446(2)
_cell_length_c 9.6231(12)
_cell_measurement_reflns_used 3495
_cell_measurement_temperature 100(2)
_cell_measurement_theta_max 24.76
_cell_measurement_theta_min 2.54
_cell_volume 1349.6(3)
_computing_structure_refinement 'SHELXL-2016/6 (Sheldrick, 2016)'
_computing_structure_solution 'SHELXT 2014/4 (Sheldrick, 2014)'
_diffrn_ambient_temperature 100(2)
_diffrn_measured_fraction_theta_full 1.000
_diffrn_measured_fraction_theta_max 1.000
_diffrn_measurement_device_type 'Bruker APEX II Smart CCD'
_diffrn_radiation_type MoK\a
_diffrn_radiation_wavelength 0.71073
_diffrn_reflns_av_R_equivalents 0.0317
_diffrn_reflns_av_unetI/netI 0.0229
_diffrn_reflns_Laue_measured_fraction_full 1.000
_diffrn_reflns_Laue_measured_fraction_max 1.000
_diffrn_reflns_limit_h_max 9
_diffrn_reflns_limit_h_min -9
_diffrn_reflns_limit_k_max 23
_diffrn_reflns_limit_k_min -23
_diffrn_reflns_limit_l_max 11
_diffrn_reflns_limit_l_min -11
_diffrn_reflns_number 13246
_diffrn_reflns_point_group_measured_fraction_full 1.000
_diffrn_reflns_point_group_measured_fraction_max 1.000
_diffrn_reflns_theta_full 25.026
_diffrn_reflns_theta_max 25.026
_diffrn_reflns_theta_min 2.095
_exptl_absorpt_coefficient_mu 0.092
_exptl_absorpt_correction_T_max 0.7452
_exptl_absorpt_correction_T_min 0.6653
_exptl_absorpt_correction_type multi-scan
_exptl_absorpt_process_details 'SADABS (Sheldrick)'
_exptl_crystal_colour colorless
_exptl_crystal_density_diffrn 1.429
_exptl_crystal_description plate
_exptl_crystal_F_000 608
_exptl_crystal_size_max 0.295
_exptl_crystal_size_mid 0.189
_exptl_crystal_size_min 0.040
_refine_diff_density_max 0.184
_refine_diff_density_min -0.193
_refine_diff_density_rms 0.042
_refine_ls_extinction_method none
_refine_ls_goodness_of_fit_ref 1.052
_refine_ls_hydrogen_treatment constr
_refine_ls_matrix_type full
_refine_ls_number_parameters 199
_refine_ls_number_reflns 2389
_refine_ls_number_restraints 0
_refine_ls_restrained_S_all 1.052
_refine_ls_R_factor_all 0.0483
_refine_ls_R_factor_gt 0.0379
_refine_ls_shift/su_max 0.000
_refine_ls_shift/su_mean 0.000
_refine_ls_structure_factor_coef Fsqd
_refine_ls_weighting_details 'w=1/[\s^2^(Fo^2^)+(0.0553P)^2^+0.3700P] where P=(Fo^2^+2Fc^2^)/3'
_refine_ls_weighting_scheme calc
_refine_ls_wR_factor_gt 0.0944
_refine_ls_wR_factor_ref 0.1027
_reflns_Friedel_coverage 0.000
_reflns_number_gt 1966
_reflns_number_total 2389
_reflns_threshold_expression 'I > 2\s(I)'
_cod_data_source_file ja9b04586_si_003.cif
_cod_data_source_block 14_a
_cod_original_cell_volume 1349.5(3)
_cod_database_code 4128046
_shelx_shelxl_version_number 2016/6
_shelx_space_group_comment
;
The symmetry employed for this shelxl refinement is uniquely defined
by the following loop, which should always be used as a source of
symmetry information in preference to the above space-group names.
They are only intended as comments.
;
_shelx_estimated_absorpt_t_min 0.973
_shelx_estimated_absorpt_t_max 0.996

loop_
_space_group_symop_operation_xyz
'x, y, z'
'-x, y+1/2, -z+1/2'
'-x, -y, -z'
'x, -y-1/2, z-1/2'

loop_
_atom_site_label
_atom_site_type_symbol
_atom_site_fract_x
_atom_site_fract_y
_atom_site_fract_z
_atom_site_U_iso_or_equiv
_atom_site_adp_type
_atom_site_occupancy
_atom_site_site_symmetry_order
_atom_site_calc_flag
_atom_site_refinement_flags_posn
_atom_site_refinement_flags_adp
N1 N 0.56920(17) 0.29864(6) 0.11772(14) 0.0205(3) Uani 1 1 d . .
C1 C 0.5782(2) 0.34047(9) 0.00879(18) 0.0282(4) Uani 1 1 d . .
H1 H 0.495125 0.377344 -0.036142 0.034 Uiso 1 1 calc R U
C2 C 0.7139(2) 0.25465(8) 0.14949(18) 0.0246(4) Uani 1 1 d . .
H2 H 0.744467 0.219097 0.223223 0.030 Uiso 1 1 calc R U
N2 N 0.7170(2) 0.32337(8) -0.02662(16) 0.0326(4) Uani 1 1 d . .
N3 N 0.80554(19) 0.26758(7) 0.06553(16) 0.0303(3) Uani 1 1 d . .
C3 C 0.4370(2) 0.30196(8) 0.18899(17) 0.0219(3) Uani 1 1 d . .
H3A H 0.417597 0.255032 0.219791 0.026 Uiso 1 1 calc R U
H3B H 0.316458 0.318661 0.113570 0.026 Uiso 1 1 calc R U
N4 N 0.90091(17) 0.47103(6) 0.80939(14) 0.0211(3) Uani 1 1 d . .
C4 C 0.4990(2) 0.34841(7) 0.32624(16) 0.0189(3) Uani 1 1 d . .
C5 C 0.6568(2) 0.38726(8) 0.36893(17) 0.0205(3) Uani 1 1 d . .
H5 H 0.725791 0.387387 0.307455 0.025 Uiso 1 1 calc R U
N5 N 1.18888(18) 0.43562(7) 0.93019(15) 0.0292(3) Uani 1 1 d . .
N6 N 1.19199(19) 0.49970(7) 0.86530(16) 0.0303(3) Uani 1 1 d . .
C6 C 0.7187(2) 0.42708(7) 0.50240(17) 0.0205(3) Uani 1 1 d . .
H6 H 0.830230 0.452711 0.529948 0.025 Uiso 1 1 calc R U
C7 C 0.6228(2) 0.42984(8) 0.59341(17) 0.0197(3) Uani 1 1 d . .
C8 C 0.45018(19) 0.39392(8) 0.54745(16) 0.0193(3) Uani 1 1 d . .
C9 C 0.3354(2) 0.39829(8) 0.62969(17) 0.0218(3) Uani 1 1 d . .
H9 H 0.370650 0.427592 0.715687 0.026 Uiso 1 1 calc R U
C10 C 0.1746(2) 0.36094(8) 0.58698(17) 0.0237(4) Uani 1 1 d . .
H10 H 0.100858 0.364060 0.644400 0.028 Uiso 1 1 calc R U
C11 C 0.1182(2) 0.31805(8) 0.45871(18) 0.0241(4) Uani 1 1 d . .
H11 H 0.007735 0.291772 0.430953 0.029 Uiso 1 1 calc R U
C12 C 0.2216(2) 0.31394(8) 0.37360(17) 0.0217(3) Uani 1 1 d . .
H12 H 0.180593 0.285461 0.286074 0.026 Uiso 1 1 calc R U
C13 C 0.3899(2) 0.35178(7) 0.41434(17) 0.0193(3) Uani 1 1 d . .
C14 C 0.6978(2) 0.47010(8) 0.74117(17) 0.0217(3) Uani 1 1 d . .
H14A H 0.650938 0.517915 0.721554 0.026 Uiso 1 1 calc R U
H14B H 0.651896 0.449136 0.813354 0.026 Uiso 1 1 calc R U
C15 C 1.0140(2) 0.42055(8) 0.89414(17) 0.0238(4) Uani 1 1 d . .
H15 H 0.971890 0.379509 0.923610 0.029 Uiso 1 1 calc R U
C16 C 1.0192(2) 0.51878(8) 0.79516(18) 0.0266(4) Uani 1 1 d . .
H16 H 0.980948 0.560751 0.741018 0.032 Uiso 1 1 calc R U

loop_
_atom_site_aniso_label
_atom_site_aniso_U_11
_atom_site_aniso_U_22
_atom_site_aniso_U_33
_atom_site_aniso_U_23
_atom_site_aniso_U_13
_atom_site_aniso_U_12
N1 0.0196(7) 0.0224(7) 0.0211(7) -0.0023(5) 0.0098(5) -0.0011(5)
C1 0.0322(9) 0.0306(9) 0.0253(9) 0.0018(7) 0.0150(7) 0.0010(7)
C2 0.0226(8) 0.0242(8) 0.0268(8) -0.0052(7) 0.0097(7) -0.0006(7)
N2 0.0360(8) 0.0359(8) 0.0328(8) -0.0034(6) 0.0211(7) -0.0045(7)
N3 0.0263(7) 0.0331(8) 0.0349(8) -0.0102(6) 0.0159(6) -0.0036(6)
C3 0.0200(8) 0.0248(8) 0.0236(8) -0.0010(6) 0.0114(6) -0.0012(6)
N4 0.0192(7) 0.0230(7) 0.0217(7) -0.0025(5) 0.0088(5) -0.0006(5)
C4 0.0190(8) 0.0181(8) 0.0196(7) 0.0027(6) 0.0077(6) 0.0031(6)
C5 0.0192(8) 0.0215(8) 0.0240(8) 0.0010(6) 0.0121(6) 0.0021(6)
N5 0.0237(7) 0.0350(8) 0.0281(7) -0.0055(6) 0.0096(6) 0.0013(6)
N6 0.0255(8) 0.0353(8) 0.0330(8) -0.0075(6) 0.0146(7) -0.0047(6)
C6 0.0182(8) 0.0191(8) 0.0247(8) 0.0005(6) 0.0093(6) -0.0011(6)
C7 0.0185(7) 0.0189(8) 0.0210(8) 0.0023(6) 0.0073(6) 0.0034(6)
C8 0.0186(8) 0.0188(8) 0.0206(8) 0.0035(6) 0.0079(6) 0.0049(6)
C9 0.0209(8) 0.0247(8) 0.0205(8) 0.0019(6) 0.0091(6) 0.0033(6)
C10 0.0213(8) 0.0297(9) 0.0241(8) 0.0047(7) 0.0132(7) 0.0046(7)
C11 0.0185(8) 0.0257(9) 0.0280(8) 0.0042(7) 0.0091(7) -0.0004(6)
C12 0.0189(8) 0.0234(8) 0.0224(8) 0.0014(6) 0.0078(6) 0.0013(6)
C13 0.0175(7) 0.0188(8) 0.0218(8) 0.0046(6) 0.0079(6) 0.0031(6)
C14 0.0174(8) 0.0244(8) 0.0233(8) -0.0014(6) 0.0082(6) 0.0010(6)
C15 0.0238(8) 0.0248(8) 0.0220(8) -0.0024(6) 0.0084(7) 0.0014(6)
C16 0.0271(9) 0.0253(9) 0.0300(9) -0.0029(7) 0.0141(7) -0.0041(7)

loop_
_atom_type_symbol
_atom_type_description
_atom_type_scat_dispersion_real
_atom_type_scat_dispersion_imag
_atom_type_scat_source
C C 0.0033 0.0016 'International Tables Vol C Tables 4.2.6.8 and 6.1.1.4'
H H 0.0000 0.0000 'International Tables Vol C Tables 4.2.6.8 and 6.1.1.4'
N N 0.0061 0.0033 'International Tables Vol C Tables 4.2.6.8 and 6.1.1.4'

loop_
_geom_angle_atom_site_label_1
_geom_angle_atom_site_label_2
_geom_angle_atom_site_label_3
_geom_angle
C1 N1 C2 104.70(13)
C1 N1 C3 127.39(13)
C2 N1 C3 127.88(13)
N2 C1 N1 110.95(15)
N2 C1 H1 124.5
N1 C1 H1 124.5
N3 C2 N1 111.17(14)
N3 C2 H2 124.4
N1 C2 H2 124.4
C1 N2 N3 106.72(13)
C2 N3 N2 106.46(13)
N1 C3 C4 113.30(12)
N1 C3 H3A 108.9
C4 C3 H3A 108.9
N1 C3 H3B 108.9
C4 C3 H3B 108.9
H3A C3 H3B 107.7
C15 N4 C16 104.11(13)
C15 N4 C14 126.59(13)
C16 N4 C14 129.15(13)
C5 C4 C13 119.02(14)
C5 C4 C3 121.96(13)
C13 C4 C3 119.02(13)
C4 C5 C6 121.20(14)
C4 C5 H5 119.4
C6 C5 H5 119.4
C15 N5 N6 106.59(13)
C16 N6 N5 106.43(13)
C7 C6 C5 121.81(14)
C7 C6 H6 119.1
C5 C6 H6 119.1
C6 C7 C8 118.85(14)
C6 C7 C14 120.80(13)
C8 C7 C14 120.35(13)
C9 C8 C7 122.35(14)
C9 C8 C13 118.38(13)
C7 C8 C13 119.27(13)
C10 C9 C8 121.15(14)
C10 C9 H9 119.4
C8 C9 H9 119.4
C9 C10 C11 120.38(14)
C9 C10 H10 119.8
C11 C10 H10 119.8
C12 C11 C10 120.39(14)
C12 C11 H11 119.8
C10 C11 H11 119.8
C11 C12 C13 121.00(14)
C11 C12 H12 119.5
C13 C12 H12 119.5
C12 C13 C4 121.74(14)
C12 C13 C8 118.64(13)
C4 C13 C8 119.63(13)
N4 C14 C7 111.75(12)
N4 C14 H14A 109.3
C7 C14 H14A 109.3
N4 C14 H14B 109.3
C7 C14 H14B 109.3
H14A C14 H14B 107.9
N5 C15 N4 111.35(14)
N5 C15 H15 124.3
N4 C15 H15 124.3
N6 C16 N4 111.53(15)
N6 C16 H16 124.2
N4 C16 H16 124.2

loop_
_geom_bond_atom_site_label_1
_geom_bond_atom_site_label_2
_geom_bond_distance
N1 C1 1.351(2)
N1 C2 1.3578(19)
N1 C3 1.4596(18)
C1 N2 1.310(2)
C1 H1 0.9500
C2 N3 1.305(2)
C2 H2 0.9500
N2 N3 1.398(2)
C3 C4 1.511(2)
C3 H3A 0.9900
C3 H3B 0.9900
N4 C15 1.3563(19)
N4 C16 1.360(2)
N4 C14 1.4652(19)
C4 C5 1.368(2)
C4 C13 1.430(2)
C5 C6 1.409(2)
C5 H5 0.9500
N5 C15 1.311(2)
N5 N6 1.398(2)
N6 C16 1.307(2)
C6 C7 1.368(2)
C6 H6 0.9500
C7 C8 1.431(2)
C7 C14 1.520(2)
C8 C9 1.423(2)
C8 C13 1.432(2)
C9 C10 1.372(2)
C9 H9 0.9500
C10 C11 1.406(2)
C10 H10 0.9500
C11 C12 1.369(2)
C11 H11 0.9500
C12 C13 1.426(2)
C12 H12 0.9500
C14 H14A 0.9900
C14 H14B 0.9900
C15 H15 0.9500
C16 H16 0.9500

loop_
_geom_torsion_atom_site_label_1
_geom_torsion_atom_site_label_2
_geom_torsion_atom_site_label_3
_geom_torsion_atom_site_label_4
_geom_torsion
C2 N1 C1 N2 0.80(18)
C3 N1 C1 N2 178.73(14)
C1 N1 C2 N3 -0.60(17)
C3 N1 C2 N3 -178.52(13)
N1 C1 N2 N3 -0.69(18)
N1 C2 N3 N2 0.20(17)
C1 N2 N3 C2 0.30(17)
C1 N1 C3 C4 -88.36(18)
C2 N1 C3 C4 89.11(18)
N1 C3 C4 C5 5.1(2)
N1 C3 C4 C13 -174.74(12)
C13 C4 C5 C6 3.8(2)
C3 C4 C5 C6 -176.08(14)
C15 N5 N6 C16 0.15(17)
C4 C5 C6 C7 -1.3(2)
C5 C6 C7 C8 -3.1(2)
C5 C6 C7 C14 176.70(13)
C6 C7 C8 C9 -175.26(14)
C14 C7 C8 C9 4.9(2)
C6 C7 C8 C13 4.9(2)
C14 C7 C8 C13 -174.89(13)
C7 C8 C9 C10 -177.08(14)
C13 C8 C9 C10 2.7(2)
C8 C9 C10 C11 -1.0(2)
C9 C10 C11 C12 -1.1(2)
C10 C11 C12 C13 1.2(2)
C11 C12 C13 C4 -179.62(14)
C11 C12 C13 C8 0.6(2)
C5 C4 C13 C12 178.35(13)
C3 C4 C13 C12 -1.8(2)
C5 C4 C13 C8 -1.8(2)
C3 C4 C13 C8 178.04(13)
C9 C8 C13 C12 -2.5(2)
C7 C8 C13 C12 177.33(13)
C9 C8 C13 C4 177.68(13)
C7 C8 C13 C4 -2.5(2)
C15 N4 C14 C7 -81.06(17)
C16 N4 C14 C7 93.86(18)
C6 C7 C14 N4 -30.72(19)
C8 C7 C14 N4 149.09(13)
N6 N5 C15 N4 -0.16(17)
C16 N4 C15 N5 0.11(17)
C14 N4 C15 N5 176.06(13)
N5 N6 C16 N4 -0.08(17)
C15 N4 C16 N6 -0.01(17)
C14 N4 C16 N6 -175.81(13)
